data_1558068
loop_
_publ_author_name
'Zhang, Wen-Ying'
'Banerjee, Samya'
'Hughes, George M.'
'Bridgewater, Hannah E.'
'Song, Ji-Inn'
'Breeze, Ben G.'
'Clarkson, Guy J.'
'Coverdale, James P. C.'
'Sanchez-Cano, Carlos'
'Ponte, Fortuna'
'Sicilia, Emilia'
'Sadler, Peter J.'

_publ_section_title
;
 Ligand-centred redox activation of inert organoiridium anticancer
 catalysts
;
_journal_issue 21
_journal_name_full 'Chemical Science'
_journal_page_first 5466
_journal_page_last 5480
_journal_paper_doi 10.1039/D0SC00897D
_journal_volume 11
_journal_year 2020
_chemical_formula_moiety 'C26 H26 I Ir N3, I'
_chemical_formula_sum 'C26 H26 I2 Ir N3'
_chemical_formula_weight 826.50
_space_group_crystal_system monoclinic
_space_group_IT_number 14
_space_group_name_Hall '-P 2ybc'
_space_group_name_H-M_alt 'P 1 21/c 1'
_atom_sites_solution_hydrogens geom
_atom_sites_solution_primary dual
_audit_creation_date 2017-08-07
_audit_creation_method
;
Olex2 1.2
(compiled 2017.07.20 svn.r3457 for OlexSys, GUI svn.r5370)
;
_audit_update_record
;
2018-08-08 deposited with the CCDC.	2020-04-21 downloaded from the CCDC.
;
_cell_angle_alpha 90
_cell_angle_beta 95.7830(10)
_cell_angle_gamma 90
_cell_formula_units_Z 4
_cell_length_a 9.19420(10)
_cell_length_b 8.21580(10)
_cell_length_c 33.7933(3)
_cell_measurement_reflns_used 28319
_cell_measurement_temperature 150(2)
_cell_measurement_theta_max 73.4240
_cell_measurement_theta_min 4.8160
_cell_volume 2539.68(5)
_computing_cell_refinement 'CrysAlisPro 1.171.38.43f (Rigaku OD, 2015)'
_computing_data_collection 'CrysAlisPro 1.171.38.43f (Rigaku OD, 2015)'
_computing_data_reduction 'CrysAlisPro 1.171.38.43f (Rigaku OD, 2015)'
_computing_molecular_graphics 'Olex2 (Dolomanov et al., 2009)'
_computing_publication_material 'Olex2 (Dolomanov et al., 2009)'
_computing_structure_refinement 'ShelXL (Sheldrick, 2015)'
_computing_structure_solution 'ShelXT (Sheldrick, 2015)'
_diffrn_ambient_environment N~2~
_diffrn_ambient_temperature 150(2)
_diffrn_detector 'CCD plate'
_diffrn_detector_area_resol_mean 5.3046
_diffrn_detector_type AtlasS2
_diffrn_measured_fraction_theta_full 1.000
_diffrn_measured_fraction_theta_max 0.990
_diffrn_measurement_details
;
List of Runs (angles in degrees, time in seconds):

  # Type    Start    End  Width  t~exp~   \w     \q     \k     \f   Frames
#--------------------------------------------------------------------------
  1  \w   -113.00 -16.00   1.00    1.00    --  -42.36 -57.00-180.00   97
  2  \w   -115.00 -20.00   1.00    1.00    --  -42.36 -37.00 -30.00   95
  3  \w    -96.00  -2.00   1.00    1.00    --  -42.36 125.00 -30.00   94
  4  \w      1.00  82.00   1.00    1.00    --   42.36 -99.00-150.00   81
  5  \w     82.00 178.00   1.00    4.00    --  106.00  30.00  30.00   96
  6  \w     34.00 121.00   1.00    4.00    --  106.00-125.00 -90.00   87
  7  \w     25.00 109.00   1.00    4.00    --  106.00 -94.00  30.00   84
  8  \w     32.00 137.00   1.00    4.00    --  106.00 -77.00  90.00  105
  9  \w     31.00 130.00   1.00    4.00    --  106.00 -30.00   0.00   99
 10  \w     82.00 178.00   1.00    4.00    --  106.00  30.00-180.00   96
 11  \w     31.00 130.00   1.00    4.00    --  106.00 -30.00-150.00   99
 12  \w     31.00 130.00   1.00    4.00    --  106.00 -30.00  90.00   99
 13  \w     32.00 137.00   1.00    4.00    --  106.00 -77.00-120.00  105
 14  \w   -113.00 -16.00   1.00    1.00    --  -42.36 -57.00 -90.00   97
 15  \w    -65.00  31.00   1.00    1.00    --  -42.36  37.00 -30.00   96
 16  \w   -113.00 -16.00   1.00    1.00    --  -42.36 -57.00  90.00   97
 17  \w   -116.00 -11.00   1.00    1.00    --  -42.36 -77.00  30.00  105
 18  \w     78.00 176.00   1.00    4.00    --  106.00  61.00-180.00   98
 19  \w     78.00 176.00   1.00    4.00    --  106.00  61.00 -30.00   98
 20  \w     82.00 177.00   1.00    4.00    --  106.00  45.00  90.00   95
 21  \w     75.00 178.00   1.00    4.00    --  106.00  77.00  30.00  103
 22  \w     61.00 178.00   1.00    4.00    --  106.00  15.00 -60.00  117
 23  \w     75.00 178.00   1.00    4.00    --  106.00  77.00 -90.00  103
 24  \w     78.00 176.00   1.00    4.00    --  106.00  61.00-150.00   98
 25  \w     78.00 176.00   1.00    4.00    --  106.00  61.00 120.00   98
 26  \w   -116.00 -11.00   1.00    1.00    --  -42.36 -77.00  90.00  105
 27  \w   -116.00 -11.00   1.00    1.00    --  -42.36 -77.00 -60.00  105
 28  \w      1.00  82.00   1.00    1.00    --   42.36 -99.00 120.00   81
 29  \w     11.00 116.00   1.00    1.00    --   42.36  77.00-150.00  105
 30  \w     75.00 178.00   1.00    4.00    --  106.00  77.00   0.00  103
;
_diffrn_measurement_device 'four-circle diffractometer'
_diffrn_measurement_device_type 'SuperNova, Dual, Cu at zero, AtlasS2'
_diffrn_measurement_method '\w scans'
_diffrn_orient_matrix_type 'CrysAlisPro convention (1999,Acta A55,543-557)'
_diffrn_orient_matrix_UB_11 -0.0157583000
_diffrn_orient_matrix_UB_12 -0.1565496000
_diffrn_orient_matrix_UB_13 -0.0251490000
_diffrn_orient_matrix_UB_21 -0.0604828000
_diffrn_orient_matrix_UB_22 0.1006682000
_diffrn_orient_matrix_UB_23 -0.0364798000
_diffrn_orient_matrix_UB_31 0.1563379000
_diffrn_orient_matrix_UB_32 0.0231431000
_diffrn_orient_matrix_UB_33 -0.0116793000
_diffrn_radiation_monochromator mirror
_diffrn_radiation_probe x-ray
_diffrn_radiation_type CuK\a
_diffrn_radiation_wavelength 1.54184
_diffrn_reflns_av_R_equivalents 0.0657
_diffrn_reflns_av_unetI/netI 0.0264
_diffrn_reflns_Laue_measured_fraction_full 1.000
_diffrn_reflns_Laue_measured_fraction_max 0.990
_diffrn_reflns_limit_h_max 11
_diffrn_reflns_limit_h_min -10
_diffrn_reflns_limit_k_max 10
_diffrn_reflns_limit_k_min -10
_diffrn_reflns_limit_l_max 41
_diffrn_reflns_limit_l_min -41
_diffrn_reflns_number 43995
_diffrn_reflns_point_group_measured_fraction_full 1.000
_diffrn_reflns_point_group_measured_fraction_max 0.990
_diffrn_reflns_theta_full 67.684
_diffrn_reflns_theta_max 73.554
_diffrn_reflns_theta_min 4.834
_diffrn_source 'micro-focus sealed X-ray tube'
_diffrn_source_type 'SuperNova (Cu) X-ray Source'
_exptl_absorpt_coefficient_mu 29.401
_exptl_absorpt_correction_T_max 1.00000
_exptl_absorpt_correction_T_min 0.14406
_exptl_absorpt_correction_type multi-scan
_exptl_absorpt_process_details
;
CrysAlisPro 1.171.38.43f (Rigaku Oxford Diffraction, 2015)
Empirical absorption correction using spherical harmonics,
 implemented in SCALE3 ABSPACK scaling algorithm.
;
_exptl_crystal_colour black
_exptl_crystal_colour_primary black
_exptl_crystal_density_diffrn 2.162
_exptl_crystal_description block
_exptl_crystal_F_000 1544
_exptl_crystal_size_max 0.2
_exptl_crystal_size_mid 0.08
_exptl_crystal_size_min 0.02
_refine_diff_density_max 1.259
_refine_diff_density_min -1.291
_refine_diff_density_rms 0.134
_refine_ls_extinction_method none
_refine_ls_goodness_of_fit_ref 1.149
_refine_ls_hydrogen_treatment constr
_refine_ls_matrix_type full
_refine_ls_number_parameters 293
_refine_ls_number_reflns 5081
_refine_ls_number_restraints 0
_refine_ls_restrained_S_all 1.149
_refine_ls_R_factor_all 0.0262
_refine_ls_R_factor_gt 0.0255
_refine_ls_shift/su_max 0.005
_refine_ls_shift/su_mean 0.000
_refine_ls_structure_factor_coef Fsqd
_refine_ls_weighting_details 'w=1/[\s^2^(Fo^2^)+(0.0265P)^2^+5.2482P] where P=(Fo^2^+2Fc^2^)/3'
_refine_ls_weighting_scheme calc
_refine_ls_wR_factor_gt 0.0610
_refine_ls_wR_factor_ref 0.0613
_reflns_Friedel_coverage 0.000
_reflns_number_gt 5010
_reflns_number_total 5081
_reflns_threshold_expression 'I > 2\s(I)'
_cod_data_source_file d0sc00897d2.cif
_cod_data_source_block wz3
_cod_depositor_comments
;Adding full bibliography for 1558064--1558071.cif.

 Adding full bibliography for 1558064--1558071.cif.
;
_cod_database_code 1558068
_shelx_shelxl_version_number 2014/7
_chemical_oxdiff_formula 'C20 H20 N2 O2 F6 P I Ir'
_shelx_space_group_comment
;
The symmetry employed for this shelxl refinement is uniquely defined
by the following loop, which should always be used as a source of
symmetry information in preference to the above space-group names.
They are only intended as comments.
;
_shelx_estimated_absorpt_t_max 0.591
_shelx_estimated_absorpt_t_min 0.067
_reflns_odcompleteness_completeness 99.90
_reflns_odcompleteness_iscentric 1
_reflns_odcompleteness_theta 69.95
_olex2_refinement_description
;
1. Fixed Uiso
 At 1.2 times of:
  All C(H) groups
 At 1.5 times of:
  All C(H,H,H) groups
2.a Aromatic/amide H refined with riding coordinates:
 C2(H2), C3(H3), C11(H11), C18(H18), C5(H5), C4(H4), C10(H10), C19(H19),
 C14(H14), C15(H15), C13(H13), C16(H16), C17(H17), C12(H12)
2.b Idealised Me refined as rotating group:
 C28(H28A,H28B,H28C), C29(H29A,H29B,H29C), C27(H27A,H27B,H27C), C26(H26A,H26B,
 H26C)
;
_olex2_submission_special_instructions 'No special instructions were received'
_oxdiff_exptl_absorpt_empirical_details
;
Empirical correction (ABSPACK) includes:
- Absorption correction using spherical harmonics
- Frame scaling
;
_oxdiff_exptl_absorpt_empirical_full_max 4.914
_oxdiff_exptl_absorpt_empirical_full_min 0.540

loop_
_space_group_symop_operation_xyz
'x, y, z'
'-x, y+1/2, -z+1/2'
'-x, -y, -z'
'x, -y-1/2, z-1/2'

loop_
_atom_site_label
_atom_site_type_symbol
_atom_site_fract_x
_atom_site_fract_y
_atom_site_fract_z
_atom_site_U_iso_or_equiv
_atom_site_adp_type
_atom_site_occupancy
_atom_site_site_symmetry_order
_atom_site_calc_flag
_atom_site_refinement_flags_posn
_atom_site_refinement_flags_adp
_atom_site_refinement_flags_occupancy
_atom_site_disorder_assembly
_atom_site_disorder_group
Ir1 Ir 0.62741(2) 0.57851(2) 0.62614(2) 0.01190(6) Uani 1 1 d . . . . .
I1 I 0.51079(3) 0.74158(3) 0.68449(2) 0.02277(7) Uani 1 1 d . . . . .
I2 I 0.18779(3) 0.27012(3) 0.50747(2) 0.02457(8) Uani 1 1 d . . . . .
N8 N 0.7054(4) 0.7978(4) 0.60714(9) 0.0148(6) Uani 1 1 d . . . . .
N7 N 0.6266(4) 0.8859(4) 0.58224(10) 0.0174(7) Uani 1 1 d . . . . .
N1 N 0.4595(4) 0.6736(4) 0.58773(9) 0.0146(6) Uani 1 1 d . . . . .
C20 C 0.9243(5) 0.4385(5) 0.68545(11) 0.0170(8) Uani 1 1 d . . . . .
C21 C 0.7986(4) 0.4158(5) 0.65467(11) 0.0158(7) Uani 1 1 d . . . . .
C25 C 0.8056(4) 0.4187(4) 0.61217(11) 0.0149(7) Uani 1 1 d . . . . .
C2 C 0.3259(4) 0.6085(5) 0.57751(12) 0.0177(8) Uani 1 1 d . . . . .
H2 H 0.3017 0.5076 0.5889 0.021 Uiso 1 1 calc R . . . .
C9 C 0.8493(4) 0.8607(5) 0.61763(11) 0.0163(7) Uani 1 1 d . . . . .
C24 C 0.6681(4) 0.3589(5) 0.59314(11) 0.0152(7) Uani 1 1 d . . . . .
C6 C 0.4910(4) 0.8187(5) 0.57111(11) 0.0162(8) Uani 1 1 d . . . . .
C3 C 0.2237(5) 0.6841(5) 0.55099(12) 0.0200(8) Uani 1 1 d . . . . .
H3 H 0.1314 0.6344 0.5440 0.024 Uiso 1 1 calc R . . . .
C11 C 1.0644(5) 0.8668(5) 0.66428(13) 0.0248(9) Uani 1 1 d . . . . .
H11 H 1.1148 0.8360 0.6891 0.030 Uiso 1 1 calc R . . . .
C18 C 1.0329(5) 0.5361(6) 0.74885(13) 0.0276(10) Uani 1 1 d . . . . .
H18 H 1.0246 0.5965 0.7725 0.033 Uiso 1 1 calc R . . . .
C23 C 0.5769(4) 0.3170(4) 0.62423(11) 0.0147(7) Uani 1 1 d . . . . .
C5 C 0.3911(5) 0.9015(5) 0.54468(12) 0.0202(8) Uani 1 1 d . . . . .
H5 H 0.4156 1.0033 0.5338 0.024 Uiso 1 1 calc R . . . .
C4 C 0.2558(5) 0.8323(5) 0.53463(11) 0.0185(8) Uani 1 1 d . . . . .
H4 H 0.1855 0.8859 0.5167 0.022 Uiso 1 1 calc R . . . .
C22 C 0.6587(4) 0.3487(5) 0.66190(11) 0.0160(8) Uani 1 1 d . . . . .
C10 C 0.9198(5) 0.8188(5) 0.65441(12) 0.0196(8) Uani 1 1 d . . . . .
H10 H 0.8700 0.7579 0.6728 0.023 Uiso 1 1 calc R . . . .
C19 C 0.9132(5) 0.5232(5) 0.72046(12) 0.0225(9) Uani 1 1 d . . . . .
H19 H 0.8231 0.5728 0.7251 0.027 Uiso 1 1 calc R . . . .
C14 C 0.9174(5) 0.9572(5) 0.59110(12) 0.0200(8) Uani 1 1 d . . . . .
H14 H 0.8671 0.9880 0.5663 0.024 Uiso 1 1 calc R . . . .
C15 C 1.0568(5) 0.3624(6) 0.67972(12) 0.0238(9) Uani 1 1 d . . . . .
H15 H 1.0658 0.3028 0.6560 0.029 Uiso 1 1 calc R . . . .
C28 C 0.4327(5) 0.2329(5) 0.61920(12) 0.0205(8) Uani 1 1 d . . . . .
H28A H 0.3660 0.2848 0.6362 0.031 Uiso 1 1 calc GR . . . .
H28B H 0.4456 0.1182 0.6267 0.031 Uiso 1 1 calc GR . . . .
H28C H 0.3916 0.2403 0.5914 0.031 Uiso 1 1 calc GR . . . .
C13 C 1.0602(5) 1.0076(5) 0.60152(14) 0.0241(9) Uani 1 1 d . . . . .
H13 H 1.1079 1.0749 0.5839 0.029 Uiso 1 1 calc R . . . .
C16 C 1.1748(5) 0.3736(6) 0.70850(15) 0.0317(10) Uani 1 1 d . . . . .
H16 H 1.2639 0.3203 0.7046 0.038 Uiso 1 1 calc R . . . .
C29 C 0.6081(5) 0.3076(6) 0.70128(12) 0.0220(9) Uani 1 1 d . . . . .
H29A H 0.6916 0.3092 0.7217 0.033 Uiso 1 1 calc GR . . . .
H29B H 0.5640 0.1989 0.7000 0.033 Uiso 1 1 calc GR . . . .
H29C H 0.5354 0.3877 0.7079 0.033 Uiso 1 1 calc GR . . . .
C17 C 1.1637(5) 0.4621(6) 0.74300(14) 0.0312(10) Uani 1 1 d . . . . .
H17 H 1.2454 0.4717 0.7624 0.037 Uiso 1 1 calc R . . . .
C12 C 1.1340(5) 0.9595(5) 0.63773(14) 0.0240(9) Uani 1 1 d . . . . .
H12 H 1.2330 0.9909 0.6442 0.029 Uiso 1 1 calc R . . . .
C27 C 0.6307(5) 0.3337(5) 0.54952(11) 0.0214(8) Uani 1 1 d . . . . .
H27A H 0.5251 0.3472 0.5429 0.032 Uiso 1 1 calc GR . . . .
H27B H 0.6593 0.2236 0.5423 0.032 Uiso 1 1 calc GR . . . .
H27C H 0.6830 0.4136 0.5348 0.032 Uiso 1 1 calc GR . . . .
C26 C 0.9309(5) 0.4706(5) 0.59052(12) 0.0199(8) Uani 1 1 d . . . . .
H26A H 0.8943 0.5296 0.5663 0.030 Uiso 1 1 calc GR . . . .
H26B H 0.9856 0.3744 0.5833 0.030 Uiso 1 1 calc GR . . . .
H26C H 0.9955 0.5418 0.6076 0.030 Uiso 1 1 calc GR . . . .

loop_
_atom_site_aniso_label
_atom_site_aniso_U_11
_atom_site_aniso_U_22
_atom_site_aniso_U_33
_atom_site_aniso_U_23
_atom_site_aniso_U_13
_atom_site_aniso_U_12
Ir1 0.00906(9) 0.01480(9) 0.01207(8) 0.00071(5) 0.00213(6) -0.00128(5)
I1 0.01883(14) 0.03033(14) 0.01977(13) -0.00439(9) 0.00495(10) 0.00439(10)
I2 0.02927(16) 0.02142(13) 0.02171(13) 0.00256(9) -0.00390(11) 0.00144(11)
N8 0.0129(16) 0.0166(15) 0.0152(14) -0.0005(12) 0.0039(12) 0.0002(13)
N7 0.0170(17) 0.0158(15) 0.0195(15) -0.0006(12) 0.0022(13) -0.0004(13)
N1 0.0135(16) 0.0159(15) 0.0145(14) -0.0011(12) 0.0020(12) 0.0005(13)
C20 0.016(2) 0.0181(18) 0.0171(17) 0.0034(14) 0.0026(15) -0.0025(15)
C21 0.0146(19) 0.0174(18) 0.0159(17) 0.0026(13) 0.0037(14) 0.0038(15)
C25 0.0111(19) 0.0153(17) 0.0186(18) -0.0009(13) 0.0036(14) 0.0041(14)
C2 0.014(2) 0.0179(18) 0.0209(18) 0.0000(14) -0.0004(15) -0.0028(15)
C9 0.0111(19) 0.0167(18) 0.0215(18) -0.0037(14) 0.0034(14) -0.0019(15)
C24 0.0126(19) 0.0145(17) 0.0188(18) -0.0013(14) 0.0021(14) -0.0004(14)
C6 0.015(2) 0.0197(18) 0.0135(16) -0.0020(14) 0.0016(14) -0.0012(15)
C3 0.014(2) 0.025(2) 0.0203(18) -0.0053(15) 0.0006(15) -0.0018(16)
C11 0.018(2) 0.026(2) 0.029(2) -0.0002(17) -0.0021(17) -0.0057(17)
C18 0.029(3) 0.032(2) 0.021(2) 0.0004(17) -0.0033(18) -0.0011(19)
C23 0.0106(19) 0.0126(17) 0.0212(18) 0.0022(14) 0.0030(14) 0.0028(14)
C5 0.024(2) 0.0187(19) 0.0179(18) 0.0016(14) 0.0034(16) 0.0030(16)
C4 0.017(2) 0.0225(19) 0.0160(17) -0.0011(15) 0.0008(15) 0.0064(16)
C22 0.016(2) 0.0141(17) 0.0178(18) 0.0044(14) 0.0033(15) 0.0021(15)
C10 0.016(2) 0.0208(19) 0.0219(19) 0.0026(15) 0.0035(15) -0.0067(16)
C19 0.022(2) 0.026(2) 0.0200(19) 0.0039(16) 0.0022(16) 0.0034(17)
C14 0.020(2) 0.0172(18) 0.0238(19) -0.0011(15) 0.0070(16) -0.0004(16)
C15 0.021(2) 0.030(2) 0.0207(19) 0.0005(16) 0.0025(16) 0.0006(18)
C28 0.016(2) 0.0208(19) 0.025(2) 0.0034(15) 0.0025(16) -0.0054(16)
C13 0.019(2) 0.020(2) 0.036(2) -0.0013(17) 0.0150(18) -0.0038(17)
C16 0.015(2) 0.040(3) 0.040(3) 0.003(2) -0.0018(19) 0.003(2)
C29 0.017(2) 0.030(2) 0.0188(19) 0.0077(16) 0.0031(16) -0.0033(17)
C17 0.026(3) 0.035(2) 0.030(2) 0.0019(19) -0.0100(19) -0.003(2)
C12 0.015(2) 0.021(2) 0.035(2) -0.0054(17) 0.0019(17) -0.0052(16)
C27 0.023(2) 0.026(2) 0.0154(18) -0.0041(15) 0.0039(16) -0.0034(17)
C26 0.015(2) 0.027(2) 0.0186(18) 0.0021(15) 0.0090(15) 0.0001(16)

loop_
_atom_type_symbol
_atom_type_description
_atom_type_scat_dispersion_real
_atom_type_scat_dispersion_imag
_atom_type_scat_source
C C 0.0181 0.0091 'International Tables Vol C Tables 4.2.6.8 and 6.1.1.4'
H H 0.0000 0.0000 'International Tables Vol C Tables 4.2.6.8 and 6.1.1.4'
I I -0.3257 6.8362 'International Tables Vol C Tables 4.2.6.8 and 6.1.1.4'
Ir Ir -4.7710 6.5667 'International Tables Vol C Tables 4.2.6.8 and 6.1.1.4'
N N 0.0311 0.0180 'International Tables Vol C Tables 4.2.6.8 and 6.1.1.4'

loop_
_geom_angle_atom_site_label_1
_geom_angle_atom_site_label_2
_geom_angle_atom_site_label_3
_geom_angle
_geom_angle_site_symmetry_1
_geom_angle_site_symmetry_3
_geom_angle_publ_flag
N8 Ir1 I1 88.28(9) . . ?
N8 Ir1 N1 74.69(13) . . ?
N8 Ir1 C21 114.14(14) . . ?
N8 Ir1 C25 99.52(14) . . ?
N8 Ir1 C24 118.80(14) . . ?
N8 Ir1 C23 157.32(13) . . ?
N8 Ir1 C22 150.65(14) . . ?
N1 Ir1 I1 86.81(9) . . ?
N1 Ir1 C21 162.94(13) . . ?
N1 Ir1 C25 128.28(13) . . ?
N1 Ir1 C24 98.51(13) . . ?
N1 Ir1 C23 102.05(13) . . ?
N1 Ir1 C22 134.66(14) . . ?
C21 Ir1 I1 107.44(10) . . ?
C21 Ir1 C22 37.79(15) . . ?
C25 Ir1 I1 144.91(10) . . ?
C25 Ir1 C21 38.34(14) . . ?
C25 Ir1 C23 64.39(14) . . ?
C25 Ir1 C22 63.48(14) . . ?
C24 Ir1 I1 152.89(10) . . ?
C24 Ir1 C21 64.53(14) . . ?
C24 Ir1 C25 38.72(14) . . ?
C24 Ir1 C23 38.74(14) . . ?
C24 Ir1 C22 63.81(14) . . ?
C23 Ir1 I1 114.15(10) . . ?
C23 Ir1 C21 63.94(14) . . ?
C23 Ir1 C22 37.69(14) . . ?
C22 Ir1 I1 93.60(10) . . ?
N7 N8 Ir1 120.5(3) . . ?
N7 N8 C9 114.0(3) . . ?
C9 N8 Ir1 125.4(3) . . ?
N8 N7 C6 112.9(3) . . ?
C2 N1 Ir1 127.7(3) . . ?
C2 N1 C6 117.9(3) . . ?
C6 N1 Ir1 114.4(3) . . ?
C19 C20 C21 122.8(4) . . ?
C19 C20 C15 118.9(4) . . ?
C15 C20 C21 118.2(4) . . ?
C20 C21 Ir1 134.3(3) . . ?
C25 C21 Ir1 70.0(2) . . ?
C25 C21 C20 125.7(4) . . ?
C22 C21 Ir1 72.4(2) . . ?
C22 C21 C20 125.0(3) . . ?
C22 C21 C25 107.7(3) . . ?
C21 C25 Ir1 71.7(2) . . ?
C21 C25 C24 108.2(3) . . ?
C21 C25 C26 127.5(4) . . ?
C24 C25 Ir1 70.1(2) . . ?
C24 C25 C26 124.4(3) . . ?
C26 C25 Ir1 124.6(3) . . ?
N1 C2 H2 119.0 . . ?
N1 C2 C3 121.9(4) . . ?
C3 C2 H2 119.0 . . ?
C10 C9 N8 118.0(4) . . ?
C10 C9 C14 121.3(4) . . ?
C14 C9 N8 120.7(4) . . ?
C25 C24 Ir1 71.2(2) . . ?
C25 C24 C23 107.6(3) . . ?
C25 C24 C27 126.2(4) . . ?
C23 C24 Ir1 71.5(2) . . ?
C23 C24 C27 126.1(4) . . ?
C27 C24 Ir1 125.9(3) . . ?
N7 C6 C5 119.9(4) . . ?
N1 C6 N7 117.5(3) . . ?
N1 C6 C5 122.6(4) . . ?
C2 C3 H3 120.1 . . ?
C2 C3 C4 119.9(4) . . ?
C4 C3 H3 120.1 . . ?
C10 C11 H11 120.2 . . ?
C12 C11 H11 120.2 . . ?
C12 C11 C10 119.6(4) . . ?
C19 C18 H18 119.7 . . ?
C17 C18 H18 119.7 . . ?
C17 C18 C19 120.6(4) . . ?
C24 C23 Ir1 69.7(2) . . ?
C24 C23 C28 126.9(3) . . ?
C22 C23 Ir1 72.9(2) . . ?
C22 C23 C24 108.1(3) . . ?
C22 C23 C28 124.5(4) . . ?
C28 C23 Ir1 129.8(3) . . ?
C6 C5 H5 120.8 . . ?
C4 C5 C6 118.5(4) . . ?
C4 C5 H5 120.8 . . ?
C3 C4 H4 120.4 . . ?
C5 C4 C3 119.3(4) . . ?
C5 C4 H4 120.4 . . ?
C21 C22 Ir1 69.8(2) . . ?
C21 C22 C29 126.9(4) . . ?
C23 C22 Ir1 69.4(2) . . ?
C23 C22 C21 108.4(3) . . ?
C23 C22 C29 124.6(4) . . ?
C29 C22 Ir1 129.5(3) . . ?
C9 C10 C11 119.5(4) . . ?
C9 C10 H10 120.2 . . ?
C11 C10 H10 120.2 . . ?
C20 C19 C18 120.4(4) . . ?
C20 C19 H19 119.8 . . ?
C18 C19 H19 119.8 . . ?
C9 C14 H14 120.6 . . ?
C13 C14 C9 118.8(4) . . ?
C13 C14 H14 120.6 . . ?
C20 C15 H15 119.9 . . ?
C16 C15 C20 120.3(4) . . ?
C16 C15 H15 119.9 . . ?
C23 C28 H28A 109.5 . . ?
C23 C28 H28B 109.5 . . ?
C23 C28 H28C 109.5 . . ?
H28A C28 H28B 109.5 . . ?
H28A C28 H28C 109.5 . . ?
H28B C28 H28C 109.5 . . ?
C14 C13 H13 119.9 . . ?
C14 C13 C12 120.1(4) . . ?
C12 C13 H13 119.9 . . ?
C15 C16 H16 119.8 . . ?
C15 C16 C17 120.4(5) . . ?
C17 C16 H16 119.8 . . ?
C22 C29 H29A 109.5 . . ?
C22 C29 H29B 109.5 . . ?
C22 C29 H29C 109.5 . . ?
H29A C29 H29B 109.5 . . ?
H29A C29 H29C 109.5 . . ?
H29B C29 H29C 109.5 . . ?
C18 C17 C16 119.4(4) . . ?
C18 C17 H17 120.3 . . ?
C16 C17 H17 120.3 . . ?
C11 C12 C13 120.6(4) . . ?
C11 C12 H12 119.7 . . ?
C13 C12 H12 119.7 . . ?
C24 C27 H27A 109.5 . . ?
C24 C27 H27B 109.5 . . ?
C24 C27 H27C 109.5 . . ?
H27A C27 H27B 109.5 . . ?
H27A C27 H27C 109.5 . . ?
H27B C27 H27C 109.5 . . ?
C25 C26 H26A 109.5 . . ?
C25 C26 H26B 109.5 . . ?
C25 C26 H26C 109.5 . . ?
H26A C26 H26B 109.5 . . ?
H26A C26 H26C 109.5 . . ?
H26B C26 H26C 109.5 . . ?

loop_
_geom_bond_atom_site_label_1
_geom_bond_atom_site_label_2
_geom_bond_distance
_geom_bond_site_symmetry_2
_geom_bond_publ_flag
Ir1 I1 2.6943(3) . ?
Ir1 N8 2.065(3) . ?
Ir1 N1 2.068(3) . ?
Ir1 C21 2.211(4) . ?
Ir1 C25 2.188(4) . ?
Ir1 C24 2.173(4) . ?
Ir1 C23 2.198(4) . ?
Ir1 C22 2.244(4) . ?
N8 N7 1.278(5) . ?
N8 C9 1.432(5) . ?
N7 C6 1.381(5) . ?
N1 C2 1.352(5) . ?
N1 C6 1.361(5) . ?
C20 C21 1.487(5) . ?
C20 C19 1.385(6) . ?
C20 C15 1.400(6) . ?
C21 C25 1.444(5) . ?
C21 C22 1.443(6) . ?
C25 C24 1.446(5) . ?
C25 C26 1.488(5) . ?
C2 H2 0.9500 . ?
C2 C3 1.380(6) . ?
C9 C10 1.386(6) . ?
C9 C14 1.392(6) . ?
C24 C23 1.450(5) . ?
C24 C27 1.494(5) . ?
C6 C5 1.393(6) . ?
C3 H3 0.9500 . ?
C3 C4 1.381(6) . ?
C11 H11 0.9500 . ?
C11 C10 1.394(6) . ?
C11 C12 1.382(6) . ?
C18 H18 0.9500 . ?
C18 C19 1.389(6) . ?
C18 C17 1.380(7) . ?
C23 C22 1.436(5) . ?
C23 C28 1.490(6) . ?
C5 H5 0.9500 . ?
C5 C4 1.379(6) . ?
C4 H4 0.9500 . ?
C22 C29 1.492(5) . ?
C10 H10 0.9500 . ?
C19 H19 0.9500 . ?
C14 H14 0.9500 . ?
C14 C13 1.388(6) . ?
C15 H15 0.9500 . ?
C15 C16 1.385(6) . ?
C28 H28A 0.9800 . ?
C28 H28B 0.9800 . ?
C28 H28C 0.9800 . ?
C13 H13 0.9500 . ?
C13 C12 1.395(7) . ?
C16 H16 0.9500 . ?
C16 C17 1.386(7) . ?
C29 H29A 0.9800 . ?
C29 H29B 0.9800 . ?
C29 H29C 0.9800 . ?
C17 H17 0.9500 . ?
C12 H12 0.9500 . ?
C27 H27A 0.9800 . ?
C27 H27B 0.9800 . ?
C27 H27C 0.9800 . ?
C26 H26A 0.9800 . ?
C26 H26B 0.9800 . ?
C26 H26C 0.9800 . ?
